data_2201874
loop_
_publ_author_name
'Govind, M.M.'
'Govindaraj, J.'
'Rajakannan, V.'
'Velmurugan, D.'
'Moon-Jib Kim'
'Srinivasan, P.C.'
'Kannadasan, S.'

_publ_section_title 2-Bromo-<i>N</i>-[3-bromo-1-(phenylsulfonyl)indol-2-ylmethyl]-4-methylaniline
_journal_issue 2
_journal_name_full 'Acta Crystallographica Section E'
_journal_page_first o177
_journal_page_last o179
_journal_paper_doi 10.1107/S1600536802023322
_journal_volume 59
_journal_year 2003
_chemical_formula_iupac 'C22 H18 Br2 N2 O2 S'
_chemical_formula_moiety 'C22 H18 Br2 N2 O2 S'
_chemical_formula_sum 'C22 H18 Br2 N2 O2 S'
_chemical_formula_weight 534.26
_chemical_name_systematic
;
2-Bromo-N-[3-bromo-1-(phenylsulfonyl)indol-2-ylmethyl]-4-methylaniline
;
_space_group_IT_number 2
_symmetry_cell_setting triclinic
_symmetry_space_group_name_Hall '-P 1'
_symmetry_space_group_name_H-M 'P -1'
_atom_sites_solution_hydrogens geom
_atom_sites_solution_primary direct
_atom_sites_solution_secondary difmap
_audit_creation_method SHELXL-97
_cell_angle_alpha 70.13(3)
_cell_angle_beta 69.23(3)
_cell_angle_gamma 66.22(3)
_cell_formula_units_Z 4
_cell_length_a 12.436(3)
_cell_length_b 12.715(3)
_cell_length_c 16.073(3)
_cell_measurement_reflns_used 25
_cell_measurement_temperature 293(2)
_cell_measurement_theta_max 24.97
_cell_measurement_theta_min 1.39
_cell_volume 2116.2(10)
_computing_cell_refinement 'CAD-4 EXPRESS'
_computing_data_collection 'CAD-4 EXPRESS (Enraf-Nonius, 1994)'
_computing_data_reduction 'XCAD4 (Harms & Wocadlo, 1995)'
_computing_molecular_graphics 'ZORTEP (Zsolnai, 1997)'
_computing_publication_material 'SHELXL97 and PARST (Nardelli, 1995)'
_computing_structure_refinement 'SHELXL97 (Sheldrick, 1997)'
_computing_structure_solution 'SHELXS97 (Sheldrick, 1997)'
_diffrn_ambient_temperature 293(2)
_diffrn_measured_fraction_theta_full 1.000
_diffrn_measured_fraction_theta_max 1.000
_diffrn_measurement_device_type 'Enraf-Nonius CA-D4'
_diffrn_measurement_method 'non-profiled \w/2\q'
_diffrn_radiation_monochromator graphite
_diffrn_radiation_source 'fine-focus sealed tube'
_diffrn_radiation_type MoK\a
_diffrn_radiation_wavelength 0.71069
_diffrn_reflns_av_R_equivalents 0.0525
_diffrn_reflns_av_sigmaI/netI 0.1767
_diffrn_reflns_limit_h_max 14
_diffrn_reflns_limit_h_min 0
_diffrn_reflns_limit_k_max 15
_diffrn_reflns_limit_k_min -13
_diffrn_reflns_limit_l_max 19
_diffrn_reflns_limit_l_min -17
_diffrn_reflns_number 7786
_diffrn_reflns_theta_full 24.97
_diffrn_reflns_theta_max 24.97
_diffrn_reflns_theta_min 1.39
_diffrn_standards_decay_% 1
_diffrn_standards_interval_time 300
_diffrn_standards_number 3
_exptl_absorpt_coefficient_mu 3.950
_exptl_absorpt_correction_T_max 0.3836
_exptl_absorpt_correction_T_min 0.3010
_exptl_absorpt_correction_type '\y scan'
_exptl_absorpt_process_details '(North et al., 1968)'
_exptl_crystal_colour colorless
_exptl_crystal_density_diffrn 1.677
_exptl_crystal_density_method 'not measured'
_exptl_crystal_description prism
_exptl_crystal_F_000 1064
_exptl_crystal_size_max 0.40
_exptl_crystal_size_mid 0.30
_exptl_crystal_size_min 0.30
_refine_diff_density_max 0.630
_refine_diff_density_min -0.467
_refine_ls_extinction_method none
_refine_ls_goodness_of_fit_ref 0.952
_refine_ls_hydrogen_treatment constr
_refine_ls_matrix_type full
_refine_ls_number_parameters 559
_refine_ls_number_reflns 7411
_refine_ls_number_restraints 0
_refine_ls_restrained_S_all 0.952
_refine_ls_R_factor_all 0.1998
_refine_ls_R_factor_gt 0.0562
_refine_ls_shift/su_max <0.001
_refine_ls_shift/su_mean <0.001
_refine_ls_structure_factor_coef Fsqd
_refine_ls_weighting_details 'calc w = 1/[\s^2^(Fo^2^)+(0.0576P)^2^] where P = (Fo^2^+2Fc^2^)/3'
_refine_ls_weighting_scheme calc
_refine_ls_wR_factor_gt 0.1040
_refine_ls_wR_factor_ref 0.1347
_reflns_number_gt 3320
_reflns_number_total 7411
_reflns_threshold_expression I>2\s(I)
_cod_data_source_file ci6189.cif
_cod_data_source_block I
_cod_depositor_comments
;
The following automatic conversions were performed:
'_symmetry_cell_setting' value 'Triclinic' changed to 'triclinic'
according to '/home/saulius/struct/CIF-dictionaries/cif_core.dic'
dictionary named 'cif_core.dic' version 2.4.1 from 2010-06-29.

Automatic conversion script
Id: cif_fix_enum 1527 2010-12-29 10:47:43Z saulius 

The following automatic conversions were performed:

'_symmetry_cell_setting' value 'Triclinic' changed to 'triclinic'
according to /home/saulius/struct/CIF-dictionaries/cif_core.dic
dictionary named 'cif_core.dic' version 2.4.1 from 2010-06-29.

Automatic conversion script
Id: cif_fix_values 1715 2011-07-08 13:25:40Z adriana 
;
_cod_database_code 2201874
_cod_database_fobs_code 2201874

loop_
_symmetry_equiv_pos_as_xyz
'x, y, z'
'-x, -y, -z'

loop_
_atom_site_label
_atom_site_fract_x
_atom_site_fract_y
_atom_site_fract_z
_atom_site_U_iso_or_equiv
_atom_site_adp_type
_atom_site_calc_flag
_atom_site_refinement_flags
_atom_site_occupancy
_atom_site_disorder_assembly
_atom_site_disorder_group
_atom_site_type_symbol
Br1A 0.50694(8) 0.02260(7) 0.32919(6) 0.0595(3) Uani d . 1 . . Br
Br2A -0.01052(8) 0.31929(9) 0.37830(6) 0.0751(3) Uani d . 1 . . Br
S1A 0.3273(2) 0.36634(19) 0.52996(14) 0.0543(6) Uani d . 1 . . S
O1A 0.2403(5) 0.3152(5) 0.5962(3) 0.0605(15) Uani d . 1 . . O
O2A 0.3971(5) 0.4071(5) 0.5583(4) 0.0717(17) Uani d . 1 . . O
N1A 0.4279(5) 0.2627(5) 0.4743(4) 0.0440(16) Uani d . 1 . . N
N2A 0.1945(5) 0.1853(5) 0.4776(4) 0.0483(16) Uani d . 1 . . N
H2AN 0.1916 0.2489 0.4304 0.04(2) Uiso d R 1 . . H
C1A 0.5354(7) 0.2803(6) 0.4075(5) 0.044(2) Uani d . 1 . . C
C2A 0.5984(8) 0.3552(7) 0.3956(6) 0.061(2) Uani d . 1 . . C
H2A 0.5712 0.4072 0.4357 0.016(16) Uiso d R 1 . . H
C3A 0.7001(8) 0.3521(8) 0.3244(7) 0.067(3) Uani d . 1 . . C
H3A 0.7453 0.4029 0.3151 0.11(3) Uiso d R 1 . . H
C4A 0.7408(8) 0.2778(9) 0.2664(7) 0.070(3) Uani d . 1 . . C
H4A 0.8122 0.2788 0.2170 0.05(2) Uiso d R 1 . . H
C5A 0.6795(7) 0.2038(7) 0.2784(5) 0.053(2) Uani d . 1 . . C
H5A 0.7084 0.1510 0.2387 0.06(2) Uiso d R 1 . . H
C6A 0.5735(7) 0.2060(6) 0.3497(5) 0.0424(19) Uani d . 1 . . C
C7A 0.4898(6) 0.1421(6) 0.3804(5) 0.0365(18) Uani d . 1 . . C
C8A 0.4022(6) 0.1766(7) 0.4536(5) 0.0420(19) Uani d . 1 . . C
C9A 0.3039(6) 0.1246(7) 0.5100(5) 0.046(2) Uani d . 1 . . C
H9A 0.2854 0.1289 0.5723 0.06(2) Uiso d R 1 . . H
H9B 0.3320 0.0429 0.5086 0.035(19) Uiso d R 1 . . H
C10A 0.0944(7) 0.1457(7) 0.5185(5) 0.0424(19) Uani d . 1 . . C
C11A 0.0924(8) 0.0534(8) 0.5954(5) 0.056(2) Uani d . 1 . . C
H11A 0.1621 0.0143 0.6203 0.05(2) Uiso d R 1 . . H
C12A -0.0081(10) 0.0168(9) 0.6369(6) 0.072(3) Uani d . 1 . . C
H12A -0.0077 -0.0458 0.6911 0.04(2) Uiso d R 1 . . H
C13A -0.1096(9) 0.0676(9) 0.6034(7) 0.067(3) Uani d . 1 . . C
C14A -0.1072(7) 0.1564(8) 0.5260(6) 0.060(2) Uani d . 1 . . C
H14A -0.1757 0.1922 0.4997 0.06(2) Uiso d R 1 . . H
C15A -0.0075(7) 0.1963(7) 0.4847(5) 0.053(2) Uani d . 1 . . C
C16A -0.2230(10) 0.0303(12) 0.6493(9) 0.103(4) Uani d . 1 . . C
H16A -0.2101 -0.0328 0.7022 0.13(5) Uiso d R 1 . . H
H16B -0.2397 0.0039 0.6073 0.19(6) Uiso d R 1 . . H
H16C -0.2906 0.0964 0.6675 0.25(9) Uiso d R 1 . . H
C17A 0.2608(7) 0.4782(7) 0.4482(5) 0.051(2) Uani d . 1 . . C
C18A 0.3095(9) 0.5685(8) 0.3950(6) 0.065(2) Uani d . 1 . . C
H18A 0.3805 0.5709 0.4043 0.06(3) Uiso d R 1 . . H
C19A 0.2553(11) 0.6523(9) 0.3300(7) 0.079(3) Uani d . 1 . . C
H19A 0.2904 0.7132 0.2924 0.07(3) Uiso d R 1 . . H
C20A 0.1533(10) 0.6532(9) 0.3169(6) 0.075(3) Uani d . 1 . . C
H20A 0.1168 0.7143 0.2708 0.06(2) Uiso d R 1 . . H
C21A 0.1022(9) 0.5661(8) 0.3692(6) 0.068(3) Uani d . 1 . . C
H21A 0.0299 0.5661 0.3603 0.07(3) Uiso d R 1 . . H
C22A 0.1567(8) 0.4784(7) 0.4350(5) 0.060(2) Uani d . 1 . . C
H22A 0.1222 0.4170 0.4719 0.05(2) Uiso d R 1 . . H
Br1B 0.27014(8) 0.30022(8) 0.21782(6) 0.0677(3) Uani d . 1 . . Br
Br2B 0.46958(8) 0.20930(9) -0.23130(6) 0.0739(3) Uani d . 1 . . Br
S1B 0.71865(18) 0.16883(19) -0.03088(14) 0.0512(6) Uani d . 1 . . S
O1B 0.6861(5) 0.0913(5) -0.0570(4) 0.0679(16) Uani d . 1 . . O
O2B 0.7783(5) 0.2465(5) -0.0989(3) 0.0692(17) Uani d . 1 . . O
N1B 0.5901(5) 0.2539(5) 0.0251(4) 0.0444(16) Uani d . 1 . . N
N2B 0.4314(6) 0.1543(6) -0.0252(5) 0.0564(18) Uani d . 1 . . N
H2BN 0.4945 0.1204 -0.0674 0.22(7) Uiso d R 1 . . H
C1B 0.5907(7) 0.3439(6) 0.0560(5) 0.0425(19) Uani d . 1 . . C
C2B 0.6717(8) 0.4060(7) 0.0276(6) 0.058(2) Uani d . 1 . . C
H2B 0.7433 0.3902 -0.0216 0.028(18) Uiso d R 1 . . H
C3B 0.6444(10) 0.4948(8) 0.0730(7) 0.077(3) Uani d . 1 . . C
H3B 0.7004 0.5378 0.0548 0.16(5) Uiso d R 1 . . H
C4B 0.5421(9) 0.5216(8) 0.1419(7) 0.065(3) Uani d . 1 . . C
H4B 0.5272 0.5814 0.1721 0.04(2) Uiso d R 1 . . H
C5B 0.4620(9) 0.4618(8) 0.1673(6) 0.068(3) Uani d . 1 . . C
H5B 0.3877 0.4823 0.2134 0.07(3) Uiso d R 1 . . H
C6B 0.4861(7) 0.3706(6) 0.1256(5) 0.048(2) Uani d . 1 . . C
C7B 0.4228(6) 0.2928(6) 0.1364(5) 0.0397(18) Uani d . 1 . . C
C8B 0.4824(7) 0.2226(6) 0.0796(5) 0.0422(19) Uani d . 1 . . C
C9B 0.4499(7) 0.1307(7) 0.0642(5) 0.051(2) Uani d . 1 . . C
H9C 0.3769 0.1225 0.1096 0.05(2) Uiso d R 1 . . H
H9D 0.5130 0.0563 0.0737 0.08(3) Uiso d R 1 . . H
C10B 0.3250(7) 0.2247(6) -0.0508(5) 0.0440(19) Uani d . 1 . . C
C11B 0.2143(7) 0.2615(7) 0.0104(6) 0.055(2) Uani d . 1 . . C
H11B 0.2099 0.2374 0.0747 0.08(3) Uiso d R 1 . . H
C12B 0.1101(8) 0.3311(7) -0.0190(7) 0.064(2) Uani d . 1 . . C
H12B 0.0351 0.3557 0.0254 0.05(2) Uiso d R 1 . . H
C13B 0.1104(8) 0.3661(7) -0.1108(6) 0.063(2) Uani d . 1 . . C
C14B 0.2205(8) 0.3286(7) -0.1710(6) 0.058(2) Uani d . 1 . . C
H14B 0.2254 0.3503 -0.2353 0.019(16) Uiso d R 1 . . H
C15B 0.3228(7) 0.2607(7) -0.1416(5) 0.050(2) Uani d . 1 . . C
C16B -0.0031(9) 0.4418(11) -0.1427(8) 0.093(3) Uani d . 1 . . C
H16D 0.0147 0.4575 -0.2080 0.36(13) Uiso d R 1 . . H
H16E -0.0344 0.5151 -0.1241 0.21(8) Uiso d R 1 . . H
H16F -0.0625 0.4016 -0.1154 0.16(6) Uiso d R 1 . . H
C17B 0.8056(7) 0.0869(7) 0.0491(5) 0.045(2) Uani d . 1 . . C
C18B 0.8956(7) 0.1223(8) 0.0503(6) 0.057(2) Uani d . 1 . . C
H18B 0.9101 0.1928 0.0087 0.07(3) Uiso d R 1 . . H
C19B 0.9647(8) 0.0547(9) 0.1126(7) 0.069(3) Uani d . 1 . . C
H19B 1.0288 0.0780 0.1131 0.07(3) Uiso d R 1 . . H
C20B 0.9440(9) -0.0428(10) 0.1728(7) 0.072(3) Uani d . 1 . . C
H20B 0.9935 -0.0880 0.2153 0.10(4) Uiso d R 1 . . H
C21B 0.8536(10) -0.0789(8) 0.1737(6) 0.074(3) Uani d . 1 . . C
H21B 0.8381 -0.1479 0.2174 0.07(3) Uiso d R 1 . . H
C22B 0.7840(8) -0.0134(8) 0.1099(6) 0.060(2) Uani d . 1 . . C
H22B 0.7215 -0.0382 0.1085 0.07(3) Uiso d R 1 . . H

loop_
_atom_site_aniso_label
_atom_site_aniso_U_11
_atom_site_aniso_U_22
_atom_site_aniso_U_33
_atom_site_aniso_U_12
_atom_site_aniso_U_13
_atom_site_aniso_U_23
Br1A 0.0604(6) 0.0531(6) 0.0758(6) -0.0167(5) -0.0233(5) -0.0233(5)
Br2A 0.0478(6) 0.0995(8) 0.0736(7) -0.0218(5) -0.0232(5) -0.0087(6)
S1A 0.0660(15) 0.0606(15) 0.0425(13) -0.0205(13) -0.0138(12) -0.0191(12)
O1A 0.075(4) 0.060(4) 0.038(3) -0.021(3) -0.006(3) -0.011(3)
O2A 0.090(4) 0.081(4) 0.067(4) -0.025(4) -0.031(3) -0.034(3)
N1A 0.038(4) 0.051(4) 0.055(4) -0.020(3) -0.014(3) -0.019(3)
N2A 0.043(4) 0.044(4) 0.055(4) -0.020(3) -0.017(3) 0.003(4)
C1A 0.042(5) 0.044(5) 0.059(5) -0.012(4) -0.027(4) -0.014(4)
C2A 0.059(6) 0.064(6) 0.085(7) -0.033(5) -0.019(5) -0.030(5)
C3A 0.045(6) 0.075(7) 0.094(8) -0.035(5) -0.020(5) -0.011(6)
C4A 0.036(5) 0.081(7) 0.086(7) -0.022(5) 0.000(5) -0.023(6)
C5A 0.044(5) 0.048(5) 0.065(6) -0.007(4) -0.011(5) -0.024(5)
C6A 0.042(5) 0.045(5) 0.052(5) -0.016(4) -0.022(4) -0.011(4)
C7A 0.041(5) 0.029(4) 0.047(5) -0.008(4) -0.021(4) -0.010(4)
C8A 0.040(5) 0.049(5) 0.042(5) -0.017(4) -0.022(4) -0.001(4)
C9A 0.043(5) 0.042(6) 0.051(6) -0.013(4) -0.013(4) -0.006(4)
C10A 0.043(5) 0.057(5) 0.039(5) -0.027(4) -0.008(4) -0.014(4)
C11A 0.055(6) 0.072(6) 0.050(5) -0.034(5) -0.008(5) -0.011(5)
C12A 0.099(9) 0.072(7) 0.051(6) -0.053(7) 0.009(6) -0.022(6)
C13A 0.062(7) 0.074(7) 0.072(7) -0.038(6) 0.020(6) -0.046(6)
C14A 0.032(5) 0.076(7) 0.084(7) -0.012(5) -0.007(5) -0.047(6)
C15A 0.036(5) 0.082(6) 0.054(5) -0.028(5) 0.003(4) -0.037(5)
C16A 0.081(8) 0.122(10) 0.126(11) -0.075(8) 0.024(7) -0.054(11)
C17A 0.049(5) 0.063(6) 0.044(5) -0.019(5) 0.000(4) -0.025(5)
C18A 0.061(7) 0.059(7) 0.066(7) -0.019(6) 0.003(5) -0.027(5)
C19A 0.088(8) 0.050(7) 0.070(7) -0.012(7) 0.004(7) -0.019(6)
C20A 0.082(8) 0.057(7) 0.046(6) 0.015(6) -0.018(6) -0.009(5)
C21A 0.073(7) 0.060(7) 0.056(6) -0.023(6) -0.011(5) 0.002(5)
C22A 0.076(7) 0.045(6) 0.054(6) -0.023(5) -0.014(5) -0.005(5)
Br1B 0.0500(6) 0.0833(7) 0.0538(6) -0.0118(5) -0.0042(4) -0.0177(5)
Br2B 0.0720(7) 0.0854(7) 0.0695(6) -0.0262(6) -0.0046(5) -0.0369(6)
S1B 0.0479(13) 0.0561(14) 0.0413(12) -0.0074(11) -0.0052(10) -0.0192(11)
O1B 0.060(4) 0.078(4) 0.075(4) -0.003(3) -0.021(3) -0.049(3)
O2B 0.064(4) 0.079(4) 0.039(3) -0.020(3) 0.002(3) -0.004(3)
N1B 0.043(4) 0.036(4) 0.052(4) -0.008(3) -0.009(3) -0.016(3)
N2B 0.056(5) 0.051(4) 0.069(5) -0.005(4) -0.027(4) -0.026(4)
C1B 0.050(5) 0.027(5) 0.044(5) -0.010(4) -0.012(4) -0.003(4)
C2B 0.054(6) 0.046(6) 0.070(6) -0.017(5) -0.008(5) -0.014(5)
C3B 0.084(8) 0.049(6) 0.107(9) -0.025(6) -0.044(7) -0.004(6)
C4B 0.078(7) 0.039(6) 0.090(8) -0.013(5) -0.039(6) -0.018(5)
C5B 0.083(7) 0.055(6) 0.070(6) 0.003(6) -0.034(6) -0.034(5)
C6B 0.060(6) 0.025(5) 0.056(5) -0.008(4) -0.020(5) -0.010(4)
C7B 0.040(5) 0.034(5) 0.038(4) -0.005(4) -0.006(4) -0.012(4)
C8B 0.045(5) 0.039(5) 0.044(5) -0.016(4) -0.006(4) -0.012(4)
C9B 0.050(5) 0.039(5) 0.063(6) -0.017(5) -0.011(5) -0.012(4)
C10B 0.051(5) 0.040(5) 0.050(5) -0.020(4) -0.012(5) -0.015(4)
C11B 0.051(6) 0.058(6) 0.059(6) -0.021(5) -0.015(5) -0.012(5)
C12B 0.043(6) 0.067(6) 0.078(7) -0.014(5) -0.012(5) -0.020(5)
C13B 0.062(6) 0.062(6) 0.062(6) -0.024(5) -0.022(5) -0.001(5)
C14B 0.072(7) 0.056(6) 0.057(6) -0.030(5) -0.021(6) -0.009(5)
C15B 0.056(6) 0.051(5) 0.055(6) -0.025(5) -0.012(5) -0.018(4)
C16B 0.064(7) 0.099(9) 0.098(9) 0.000(7) -0.041(6) -0.013(7)
C17B 0.044(5) 0.044(5) 0.044(5) -0.009(4) -0.004(4) -0.019(4)
C18B 0.050(6) 0.061(7) 0.067(6) -0.010(5) -0.008(5) -0.040(6)
C19B 0.056(6) 0.075(8) 0.082(7) -0.003(6) -0.024(6) -0.040(6)
C20B 0.071(7) 0.067(8) 0.072(7) 0.004(6) -0.023(6) -0.037(6)
C21B 0.106(9) 0.041(6) 0.057(6) -0.014(6) -0.018(6) -0.003(5)
C22B 0.055(6) 0.052(6) 0.068(6) -0.009(5) -0.005(5) -0.028(5)

loop_
_atom_type_symbol
_atom_type_description
_atom_type_scat_dispersion_real
_atom_type_scat_dispersion_imag
_atom_type_scat_source
C C 0.0033 0.0016 'International Tables Vol C Tables 4.2.6.8 and 6.1.1.4'
H H 0.0000 0.0000 'International Tables Vol C Tables 4.2.6.8 and 6.1.1.4'
Br Br -0.2901 2.4595 'International Tables Vol C Tables 4.2.6.8 and 6.1.1.4'
N N 0.0061 0.0033 'International Tables Vol C Tables 4.2.6.8 and 6.1.1.4'
O O 0.0106 0.0060 'International Tables Vol C Tables 4.2.6.8 and 6.1.1.4'
S S 0.1246 0.1234 'International Tables Vol C Tables 4.2.6.8 and 6.1.1.4'

loop_
_geom_angle_atom_site_label_1
_geom_angle_atom_site_label_2
_geom_angle_atom_site_label_3
_geom_angle
_geom_angle_publ_flag
O1A S1A O2A 119.9(3) y
O1A S1A N1A 106.4(3) ?
O2A S1A N1A 105.5(3) ?
O1A S1A C17A 110.0(4) ?
O2A S1A C17A 109.0(4) ?
N1A S1A C17A 104.9(3) y
C8A N1A C1A 107.0(6) ?
C8A N1A S1A 126.0(5) ?
C1A N1A S1A 121.7(5) ?
C10A N2A C9A 120.6(6) ?
C10A N2A H2AN 119.8 ?
C9A N2A H2AN 119.6 ?
C6A C1A C2A 121.4(8) ?
C6A C1A N1A 107.9(6) ?
C2A C1A N1A 130.7(7) ?
C3A C2A C1A 117.4(8) ?
C3A C2A H2A 121.5 ?
C1A C2A H2A 121.1 ?
C2A C3A C4A 122.4(8) ?
C2A C3A H3A 118.8 ?
C4A C3A H3A 118.8 ?
C5A C4A C3A 120.3(8) ?
C5A C4A H4A 120.0 ?
C3A C4A H4A 119.7 ?
C4A C5A C6A 119.0(8) ?
C4A C5A H5A 120.4 ?
C6A C5A H5A 120.5 ?
C1A C6A C5A 119.6(7) ?
C1A C6A C7A 107.2(7) ?
C5A C6A C7A 133.2(7) ?
C8A C7A C6A 109.9(6) ?
C8A C7A Br1A 126.1(6) ?
C6A C7A Br1A 123.9(6) ?
C7A C8A N1A 108.0(6) ?
C7A C8A C9A 126.5(7) ?
N1A C8A C9A 125.1(7) ?
N2A C9A C8A 112.0(6) ?
N2A C9A H9A 109.1 ?
C8A C9A H9A 109.3 ?
N2A C9A H9B 109.3 ?
C8A C9A H9B 109.1 ?
H9A C9A H9B 108.0 ?
C15A C10A C11A 116.9(7) ?
C15A C10A N2A 121.8(7) ?
C11A C10A N2A 121.3(7) ?
C12A C11A C10A 121.0(9) ?
C12A C11A H11A 119.3 ?
C10A C11A H11A 119.7 ?
C13A C12A C11A 122.0(9) ?
C13A C12A H12A 118.9 ?
C11A C12A H12A 119.1 ?
C14A C13A C12A 117.5(8) ?
C14A C13A C16A 119.6(11) ?
C12A C13A C16A 122.9(11) ?
C13A C14A C15A 121.2(8) ?
C13A C14A H14A 119.6 ?
C15A C14A H14A 119.2 ?
C10A C15A C14A 121.4(8) ?
C10A C15A Br2A 119.6(6) ?
C14A C15A Br2A 119.0(7) ?
C13A C16A H16A 109.4 ?
C13A C16A H16B 109.6 ?
H16A C16A H16B 109.5 ?
C13A C16A H16C 109.4 ?
H16A C16A H16C 109.5 ?
H16B C16A H16C 109.5 ?
C22A C17A C18A 119.1(8) ?
C22A C17A S1A 119.3(7) ?
C18A C17A S1A 121.6(7) ?
C19A C18A C17A 119.0(10) ?
C19A C18A H18A 120.7 ?
C17A C18A H18A 120.2 ?
C20A C19A C18A 122.2(10) ?
C20A C19A H19A 119.0 ?
C18A C19A H19A 118.8 ?
C19A C20A C21A 120.0(10) ?
C19A C20A H20A 120.0 ?
C21A C20A H20A 120.0 ?
C20A C21A C22A 119.0(10) ?
C20A C21A H21A 120.5 ?
C22A C21A H21A 120.4 ?
C17A C22A C21A 120.6(9) ?
C17A C22A H22A 119.5 ?
C21A C22A H22A 119.9 ?
O2B S1B O1B 119.7(3) y
O2B S1B N1B 106.2(3) ?
O1B S1B N1B 106.7(3) ?
O2B S1B C17B 108.2(4) ?
O1B S1B C17B 109.6(4) ?
N1B S1B C17B 105.6(3) y
C1B N1B C8B 107.6(6) ?
C1B N1B S1B 120.8(5) ?
C8B N1B S1B 127.0(5) ?
C10B N2B C9B 125.2(7) ?
C10B N2B H2BN 117.6 ?
C9B N2B H2BN 117.2 ?
C2B C1B C6B 120.4(7) ?
C2B C1B N1B 131.5(7) ?
C6B C1B N1B 108.0(6) ?
C1B C2B C3B 117.4(8) ?
C1B C2B H2B 121.5 ?
C3B C2B H2B 121.1 ?
C4B C3B C2B 122.8(9) ?
C4B C3B H3B 118.7 ?
C2B C3B H3B 118.5 ?
C5B C4B C3B 118.9(9) ?
C5B C4B H4B 120.5 ?
C3B C4B H4B 120.6 ?
C4B C5B C6B 120.6(9) ?
C4B C5B H5B 120.0 ?
C6B C5B H5B 119.4 ?
C1B C6B C5B 119.8(8) ?
C1B C6B C7B 105.9(6) ?
C5B C6B C7B 134.3(8) ?
C8B C7B C6B 111.4(7) ?
C8B C7B Br1B 126.0(6) ?
C6B C7B Br1B 122.5(5) ?
C7B C8B N1B 107.0(6) ?
C7B C8B C9B 130.3(7) ?
N1B C8B C9B 122.6(6) ?
N2B C9B C8B 115.4(6) ?
N2B C9B H9C 108.5 ?
C8B C9B H9C 108.2 ?
N2B C9B H9D 108.2 ?
C8B C9B H9D 108.8 ?
H9C C9B H9D 107.5 ?
N2B C10B C15B 120.7(7) ?
N2B C10B C11B 123.9(7) ?
C15B C10B C11B 115.4(7) ?
C12B C11B C10B 121.4(8) ?
C12B C11B H11B 119.5 ?
C10B C11B H11B 119.1 ?
C11B C12B C13B 122.0(9) ?
C11B C12B H12B 119.0 ?
C13B C12B H12B 118.9 ?
C14B C13B C12B 116.2(8) ?
C14B C13B C16B 121.9(9) ?
C12B C13B C16B 121.9(9) ?
C15B C14B C13B 121.4(8) ?
C15B C14B H14B 119.3 ?
C13B C14B H14B 119.3 ?
C14B C15B C10B 123.6(8) ?
C14B C15B Br2B 117.6(6) ?
C10B C15B Br2B 118.7(6) ?
C13B C16B H16D 110.2 ?
C13B C16B H16E 108.9 ?
H16D C16B H16E 109.5 ?
C13B C16B H16F 109.3 ?
H16D C16B H16F 109.5 ?
H16E C16B H16F 109.5 ?
C18B C17B C22B 120.2(8) ?
C18B C17B S1B 119.9(7) ?
C22B C17B S1B 119.9(7) ?
C17B C18B C19B 118.8(9) ?
C17B C18B H18B 120.6 ?
C19B C18B H18B 120.6 ?
C20B C19B C18B 121.6(10) ?
C20B C19B H19B 119.1 ?
C18B C19B H19B 119.3 ?
C19B C20B C21B 120.6(10) ?
C19B C20B H20B 119.8 ?
C21B C20B H20B 119.6 ?
C20B C21B C22B 118.9(9) ?
C20B C21B H21B 120.5 ?
C22B C21B H21B 120.6 ?
C17B C22B C21B 119.9(9) ?
C17B C22B H22B 120.0 ?
C21B C22B H22B 120.1 ?

loop_
_geom_bond_atom_site_label_1
_geom_bond_atom_site_label_2
_geom_bond_site_symmetry_2
_geom_bond_distance
_geom_bond_publ_flag
Br1A C7A . 1.869(7) ?
Br2A C15A . 1.884(8) ?
S1A O1A . 1.416(5) ?
S1A O2A . 1.426(5) ?
S1A N1A . 1.667(6) ?
S1A C17A . 1.728(8) ?
N1A C8A . 1.421(8) y
N1A C1A . 1.432(9) y
N2A C10A . 1.391(8) y
N2A C9A . 1.449(8) y
N2A H2AN . 0.90 ?
C1A C6A . 1.380(9) ?
C1A C2A . 1.388(10) ?
C2A C3A . 1.370(11) ?
C2A H2A . 0.96 ?
C3A C4A . 1.378(11) ?
C3A H3A . 0.96 ?
C4A C5A . 1.361(11) ?
C4A H4A . 0.96 ?
C5A C6A . 1.405(10) ?
C5A H5A . 0.96 ?
C6A C7A . 1.426(9) ?
C7A C8A . 1.349(9) ?
C8A C9A . 1.487(9) ?
C9A H9A . 0.96 ?
C9A H9B . 0.96 ?
C10A C15A . 1.382(10) ?
C10A C11A . 1.387(10) ?
C11A C12A . 1.375(11) ?
C11A H11A . 0.96 ?
C12A C13A . 1.374(12) ?
C12A H12A . 0.96 ?
C13A C14A . 1.367(12) ?
C13A C16A . 1.523(12) ?
C14A C15A . 1.389(10) ?
C14A H14A . 0.96 ?
C16A H16A . 0.96 ?
C16A H16B . 0.96 ?
C16A H16C . 0.96 ?
C17A C22A . 1.383(10) ?
C17A C18A . 1.393(11) ?
C18A C19A . 1.359(12) ?
C18A H18A . 0.96 ?
C19A C20A . 1.354(12) ?
C19A H19A . 0.96 ?
C20A C21A . 1.375(12) ?
C20A H20A . 0.96 ?
C21A C22A . 1.385(11) ?
C21A H21A . 0.96 ?
C22A H22A . 0.96 ?
Br1B C7B . 1.872(7) ?
Br2B C15B . 1.911(8) ?
S1B O2B . 1.415(5) ?
S1B O1B . 1.426(5) ?
S1B N1B . 1.668(6) ?
S1B C17B . 1.753(8) ?
N1B C1B . 1.398(8) y
N1B C8B . 1.442(9) y
N2B C10B . 1.379(9) y
N2B C9B . 1.448(9) y
N2B H2BN . 0.90 ?
C1B C2B . 1.384(10) ?
C1B C6B . 1.389(9) ?
C2B C3B . 1.414(11) ?
C2B H2B . 0.96 ?
C3B C4B . 1.367(12) ?
C3B H3B . 0.96 ?
C4B C5B . 1.360(11) ?
C4B H4B . 0.96 ?
C5B C6B . 1.411(10) ?
C5B H5B . 0.96 ?
C6B C7B . 1.430(10) ?
C7B C8B . 1.311(9) ?
C8B C9B . 1.496(9) ?
C9B H9C . 0.96 ?
C9B H9D . 0.96 ?
C10B C15B . 1.380(10) ?
C10B C11B . 1.384(10) ?
C11B C12B . 1.383(10) ?
C11B H11B . 0.96 ?
C12B C13B . 1.387(11) ?
C12B H12B . 0.96 ?
C13B C14B . 1.374(11) ?
C13B C16B . 1.505(11) ?
C14B C15B . 1.360(10) ?
C14B H14B . 0.96 ?
C16B H16D . 0.96 ?
C16B H16E . 0.96 ?
C16B H16F . 0.96 ?
C17B C18B . 1.372(10) ?
C17B C22B . 1.377(10) ?
C18B C19B . 1.382(11) ?
C18B H18B . 0.96 ?
C19B C20B . 1.343(12) ?
C19B H19B . 0.96 ?
C20B C21B . 1.370(12) ?
C20B H20B . 0.96 ?
C21B C22B . 1.400(11) ?
C21B H21B . 0.96 ?
C22B H22B . 0.96 ?

loop_
_geom_hbond_atom_site_label_D
_geom_hbond_atom_site_label_H
_geom_hbond_atom_site_label_A
_geom_hbond_site_symmetry_A
_geom_hbond_distance_DH
_geom_hbond_distance_HA
_geom_hbond_distance_DA
_geom_hbond_angle_DHA
C2A H2A O2A . 0.96 2.35 2.956(11) 120
C9A H9A O1A . 0.96 2.34 2.894(10) 116
N2A H2AN Br2A . 0.90 2.64 3.080(7) 111
C2B H2B O2B . 0.96 2.36 2.954(10) 119
C9B H9D O1B . 0.96 2.48 2.845(11) 102
N2B H2BN Br2B . 0.90 2.57 3.044(7) 114
N2B H2BN O1B . 0.90 2.32 2.832(11) 116
C16A H16C Br2B 1_456 0.96 2.88 3.772(14) 155
C20A H20A O2B 2_665 0.96 2.57 3.217(10) 125
C5A H5A Cg(PS) . 0.96 2.78 3.680(9) 157
C3B H3B Cg(PA) 2_665 0.96 2.89 3.763(13) 151

loop_
_geom_torsion_atom_site_label_1
_geom_torsion_atom_site_label_2
_geom_torsion_atom_site_label_3
_geom_torsion_atom_site_label_4
_geom_torsion
_geom_torsion_publ_flag
O1A S1A N1A C8A 34.7(6) ?
O2A S1A N1A C8A 163.1(6) ?
C17A S1A N1A C8A -81.8(6) ?
O1A S1A N1A C1A -174.3(5) ?
O2A S1A N1A C1A -46.0(6) y
C17A S1A N1A C1A 69.1(6) ?
C8A N1A C1A C6A -0.8(7) ?
S1A N1A C1A C6A -156.6(5) ?
C8A N1A C1A C2A 179.1(7) ?
S1A N1A C1A C2A 23.3(11) ?
C6A C1A C2A C3A -0.3(11) ?
N1A C1A C2A C3A 179.8(7) ?
C1A C2A C3A C4A -0.5(13) ?
C2A C3A C4A C5A 0.1(14) ?
C3A C4A C5A C6A 1.0(13) ?
C2A C1A C6A C5A 1.4(11) ?
N1A C1A C6A C5A -178.7(6) ?
C2A C1A C6A C7A -179.9(6) ?
N1A C1A C6A C7A 0.1(8) ?
C4A C5A C6A C1A -1.7(11) ?
C4A C5A C6A C7A 179.9(7) ?
C1A C6A C7A C8A 0.8(8) ?
C5A C6A C7A C8A 179.3(8) ?
C1A C6A C7A Br1A -175.9(5) ?
C5A C6A C7A Br1A 2.6(11) ?
C6A C7A C8A N1A -1.3(8) ?
Br1A C7A C8A N1A 175.3(4) ?
C6A C7A C8A C9A -174.7(6) ?
Br1A C7A C8A C9A 1.9(10) ?
C1A N1A C8A C7A 1.4(7) ?
S1A N1A C8A C7A 155.7(5) ?
C1A N1A C8A C9A 174.8(6) ?
S1A N1A C8A C9A -30.8(9) ?
C10A N2A C9A C8A 176.5(6) y
C7A C8A C9A N2A -92.2(9) ?
N1A C8A C9A N2A 95.5(8) y
C9A N2A C10A C15A -175.0(7) ?
C9A N2A C10A C11A 5.1(10) ?
C15A C10A C11A C12A -1.6(11) ?
N2A C10A C11A C12A 178.3(7) ?
C10A C11A C12A C13A 1.4(13) ?
C11A C12A C13A C14A 0.4(13) ?
C11A C12A C13A C16A -178.6(8) ?
C12A C13A C14A C15A -2.0(12) ?
C16A C13A C14A C15A 177.1(8) ?
C11A C10A C15A C14A 0.1(11) ?
N2A C10A C15A C14A -179.8(7) ?
C11A C10A C15A Br2A -178.2(5) ?
N2A C10A C15A Br2A 1.8(10) ?
C13A C14A C15A C10A 1.8(12) ?
C13A C14A C15A Br2A -179.9(6) ?
O1A S1A C17A C22A -22.8(7) ?
O2A S1A C17A C22A -156.1(6) y
N1A S1A C17A C22A 91.3(7) ?
O1A S1A C17A C18A 157.3(6) ?
O2A S1A C17A C18A 24.0(7) ?
N1A S1A C17A C18A -88.7(7) ?
C22A C17A C18A C19A -1.8(12) ?
S1A C17A C18A C19A 178.1(6) ?
C17A C18A C19A C20A 2.1(13) ?
C18A C19A C20A C21A -1.2(14) ?
C19A C20A C21A C22A 0.0(13) ?
C18A C17A C22A C21A 0.7(12) ?
S1A C17A C22A C21A -179.3(6) ?
C20A C21A C22A C17A 0.2(13) ?
O2B S1B N1B C1B -48.2(6) y
O1B S1B N1B C1B -176.9(5) ?
C17B S1B N1B C1B 66.6(6) ?
O2B S1B N1B C8B 159.1(6) ?
O1B S1B N1B C8B 30.4(7) ?
C17B S1B N1B C8B -86.1(7) ?
C8B N1B C1B C2B -179.5(7) ?
S1B N1B C1B C2B 23.1(11) ?
C8B N1B C1B C6B -1.5(8) ?
S1B N1B C1B C6B -158.9(5) ?
C6B C1B C2B C3B 1.1(11) ?
N1B C1B C2B C3B 178.9(7) ?
C1B C2B C3B C4B -0.7(13) ?
C2B C3B C4B C5B -1.0(14) ?
C3B C4B C5B C6B 2.4(13) ?
C2B C1B C6B C5B 0.2(11) ?
N1B C1B C6B C5B -178.0(6) ?
C2B C1B C6B C7B 178.9(6) ?
N1B C1B C6B C7B 0.6(8) ?
C4B C5B C6B C1B -2.0(12) ?
C4B C5B C6B C7B 179.8(8) ?
C1B C6B C7B C8B 0.6(9) ?
C5B C6B C7B C8B 179.0(8) ?
C1B C6B C7B Br1B -176.2(5) ?
C5B C6B C7B Br1B 2.2(12) ?
C6B C7B C8B N1B -1.5(8) ?
Br1B C7B C8B N1B 175.1(5) ?
C6B C7B C8B C9B -177.8(7) ?
Br1B C7B C8B C9B -1.1(12) ?
C1B N1B C8B C7B 1.8(8) ?
S1B N1B C8B C7B 157.5(5) ?
C1B N1B C8B C9B 178.5(6) ?
S1B N1B C8B C9B -25.9(10) ?
C10B N2B C9B C8B -83.2(9) y
C7B C8B C9B N2B 115.3(9) ?
N1B C8B C9B N2B -60.5(10) y
C9B N2B C10B C15B 167.1(7) ?
C9B N2B C10B C11B -14.6(11) ?
N2B C10B C11B C12B -179.3(7) ?
C15B C10B C11B C12B -1.0(11) ?
C10B C11B C12B C13B 1.1(12) ?
C11B C12B C13B C14B -0.7(12) ?
C11B C12B C13B C16B 180.0(9) ?
C12B C13B C14B C15B 0.3(12) ?
C16B C13B C14B C15B 179.6(9) ?
C13B C14B C15B C10B -0.3(12) ?
C13B C14B C15B Br2B 177.8(6) ?
N2B C10B C15B C14B 179.0(7) ?
C11B C10B C15B C14B 0.6(11) ?
N2B C10B C15B Br2B 0.9(9) ?
C11B C10B C15B Br2B -177.5(5) ?
O2B S1B C17B C18B 14.6(7) ?
O1B S1B C17B C18B 146.7(6) ?
N1B S1B C17B C18B -98.7(6) ?
O2B S1B C17B C22B -164.8(6) y
O1B S1B C17B C22B -32.7(7) ?
N1B S1B C17B C22B 81.9(6) ?
C22B C17B C18B C19B 0.8(11) ?
S1B C17B C18B C19B -178.5(6) ?
C17B C18B C19B C20B -1.4(12) ?
C18B C19B C20B C21B 0.6(13) ?
C19B C20B C21B C22B 0.8(13) ?
C18B C17B C22B C21B 0.5(11) ?
S1B C17B C22B C21B 179.9(6) ?
C20B C21B C22B C17B -1.3(12) ?

loop_
_cod_related_entry_id
_cod_related_entry_database
_cod_related_entry_code
1 ChemSpider 24731945
